data_7011376
loop_
_publ_author_name
'Michael I. Bruce'
'Natasha N. Zaitseva'
'Brian W. Skelton'
'Allan H. White'

_publ_section_title
;
 Some reactions of allenylidene-ruthenium cluster carbonyls with
 alkynes
;
_journal_issue 8
_journal_name_full 'J. Chem. Soc., Dalton Trans.'
_journal_page_first 1678
_journal_page_last 1686
_journal_paper_doi 10.1039/b111088h
_journal_year 2002
_chemical_formula_sum 'C50 H34 O10 Ru3'
_chemical_formula_weight 1098.02
_space_group_IT_number 2
_symmetry_cell_setting triclinic
_symmetry_space_group_name_Hall '-P 1'
_symmetry_space_group_name_H-M 'P -1'
_audit_creation_date 01-08-28
_audit_creation_method Xtal3.6
_cell_angle_alpha 82.429(2)
_cell_angle_beta 88.921(2)
_cell_angle_gamma 68.909(2)
_cell_formula_units_Z 2
_cell_length_a 10.8403(10)
_cell_length_b 11.3445(10)
_cell_length_c 19.726(2)
_cell_measurement_reflns_used 8192
_cell_measurement_temperature 150
_cell_measurement_theta_max 20.2
_cell_measurement_theta_min 2.2
_cell_volume 2242.5(4)
_computing_cell_refinement 'Siemens SAINT (Siemens, 1995)'
_computing_data_collection 'Siemens SMART (Siemens, 1995)'
_computing_data_reduction 'xtal ADDREF SORTRF'
_computing_molecular_graphics xtal
_computing_publication_material 'xtal BONDLA CIFIO'
_computing_structure_refinement 'xtal CRYLSQ'
_computing_structure_solution xtal
_diffrn_ambient_temperature 150
_diffrn_measurement_device_type
;
Bruker SMART CCD diffractometer
;
_diffrn_measurement_method '\w scans'
_diffrn_radiation_detector 'CCD area detector'
_diffrn_radiation_monochromator graphite
_diffrn_radiation_source 'sealed tube'
_diffrn_radiation_type 'Mo K\a'
_diffrn_radiation_wavelength .71073
_diffrn_reflns_av_R_equivalents .036
_diffrn_reflns_av_sigmaI/netI .058
_diffrn_reflns_limit_h_max 14
_diffrn_reflns_limit_h_min -14
_diffrn_reflns_limit_k_max 15
_diffrn_reflns_limit_k_min -15
_diffrn_reflns_limit_l_max 26
_diffrn_reflns_limit_l_min 0
_diffrn_reflns_number 46051
_diffrn_reflns_theta_max 28.9
_diffrn_reflns_theta_min 1.94
_diffrn_standards_decay_% 0
_exptl_absorpt_coefficient_mu 1.056
_exptl_absorpt_correction_T_max .83
_exptl_absorpt_correction_T_min .66
_exptl_absorpt_correction_type multi-scan
_exptl_absorpt_process_details
;
SADABS; Sheldrick, 1996
;
_exptl_crystal_colour orange
_exptl_crystal_density_diffrn 1.626
_exptl_crystal_description prism
_exptl_crystal_F_000 1092
_exptl_crystal_size_max .24
_exptl_crystal_size_mid .23
_exptl_crystal_size_min .2
_refine_diff_density_max 1.582
_refine_diff_density_min -.709
_refine_ls_goodness_of_fit_all 1.078
_refine_ls_goodness_of_fit_ref 1.125
_refine_ls_hydrogen_treatment noref
_refine_ls_matrix_type full
_refine_ls_number_constraints 0
_refine_ls_number_parameters 568
_refine_ls_number_reflns 9191
_refine_ls_number_restraints 0
_refine_ls_R_factor_all .054
_refine_ls_R_factor_gt .033
_refine_ls_shift/su_max .008
_refine_ls_shift/su_mean .0003
_refine_ls_structure_factor_coef F
_refine_ls_weighting_scheme calc
_refine_ls_wR_factor_all .041
_refine_ls_wR_factor_ref .038
_reflns_d_resolution_high .735
_reflns_d_resolution_low 10.467
_reflns_Friedel_coverage 0
_reflns_limit_h_max 14
_reflns_limit_h_min 0
_reflns_limit_k_max 15
_reflns_limit_k_min -13
_reflns_limit_l_max 26
_reflns_limit_l_min -26
_reflns_number_gt 9191
_reflns_number_total 11802
_reflns_threshold_expression 'F    > 4.00 sig(F   )'
_cod_data_source_file b111088h.txt
_cod_data_source_block br800
_cod_original_cell_volume 2242.6(4)
_cod_original_sg_symbol_Hall -p_1
_cod_original_sg_symbol_H-M P_-1
_cod_database_code 7011376

loop_
_symmetry_equiv_pos_as_xyz
+x,+y,+z
-x,-y,-z

loop_
_atom_site_label
_atom_site_fract_x
_atom_site_fract_y
_atom_site_fract_z
_atom_site_U_iso_or_equiv
_atom_site_adp_type
_atom_site_calc_flag
_atom_site_calc_attached_atom
_atom_site_occupancy
_atom_site_disorder_assembly
_atom_site_disorder_group
Ru1 .96504(2) .11730(2) .702952(11) .02269(15) Uani ? ? 1.00000 ? ?
Ru2 .97264(2) .36252(2) .660932(11) .02459(16) Uani ? ? 1.00000 ? ?
Ru3 .73514(2) .37331(2) .603672(11) .02823(17) Uani ? ? 1.00000 ? ?
C11 1.0404(3) .0698(3) .61779(15) .035(2) Uani ? ? 1.00000 ? ?
O11 1.0824(3) .0379(3) .56734(12) .057(2) Uani ? ? 1.00000 ? ?
C12 1.1381(3) .0604(3) .74238(14) .029(2) Uani ? ? 1.00000 ? ?
O12 1.2444(2) .0207(2) .76289(12) .0391(18) Uani ? ? 1.00000 ? ?
C13 .9480(3) -.0424(3) .74180(15) .031(2) Uani ? ? 1.00000 ? ?
O13 .9484(2) -.1390(2) .76450(13) .047(2) Uani ? ? 1.00000 ? ?
C21 1.0248(4) .3436(3) .56826(16) .040(3) Uani ? ? 1.00000 ? ?
O21 1.0613(3) .3308(3) .51418(12) .061(3) Uani ? ? 1.00000 ? ?
C22 .9566(3) .5369(3) .65197(15) .034(2) Uani ? ? 1.00000 ? ?
O22 .9495(3) .6396(2) .65046(13) .049(2) Uani ? ? 1.00000 ? ?
C23 1.1474(3) .3156(3) .70147(16) .033(2) Uani ? ? 1.00000 ? ?
O23 1.2508(2) .2944(2) .72234(13) .048(2) Uani ? ? 1.00000 ? ?
C31 .7786(4) .3115(3) .51498(16) .044(3) Uani ? ? 1.00000 ? ?
O31 .8133(3) .2689(3) .46575(13) .070(3) Uani ? ? 1.00000 ? ?
C32 .7048(3) .5417(3) .56651(15) .038(2) Uani ? ? 1.00000 ? ?
O32 .6881(3) .6443(2) .54389(13) .053(2) Uani ? ? 1.00000 ? ?
C33 .5495(3) .4020(3) .59829(16) .039(2) Uani ? ? 1.00000 ? ?
O33 .4385(3) .4255(3) .59221(14) .057(2) Uani ? ? 1.00000 ? ?
C1 .8795(2) .2225(2) .80138(13) .0204(17) Uani ? ? 1.00000 ? ?
C111 .9965(3) .1836(3) .85032(13) .0234(18) Uani ? ? 1.00000 ? ?
C112 1.0671(3) .2627(3) .85660(14) .029(2) Uani ? ? 1.00000 ? ?
C113 1.1755(3) .2237(4) .90238(17) .040(3) Uani ? ? 1.00000 ? ?
C114 1.2118(3) .1070(4) .94189(16) .044(3) Uani ? ? 1.00000 ? ?
C115 1.1406(3) .0282(3) .93814(15) .040(2) Uani ? ? 1.00000 ? ?
C116 1.0328(3) .0669(3) .89283(14) .030(2) Uani ? ? 1.00000 ? ?
C121 .7555(3) .2151(2) .83452(13) .0220(18) Uani ? ? 1.00000 ? ?
C122 .6632(3) .1803(3) .80201(14) .028(2) Uani ? ? 1.00000 ? ?
C123 .5501(3) .1776(3) .83513(17) .034(2) Uani ? ? 1.00000 ? ?
C124 .5265(3) .2101(3) .90061(17) .034(2) Uani ? ? 1.00000 ? ?
C125 .6161(3) .2458(3) .93285(15) .035(2) Uani ? ? 1.00000 ? ?
C126 .7305(3) .2484(3) .90037(14) .029(2) Uani ? ? 1.00000 ? ?
C2 .8674(3) .3060(2) .74112(13) .0208(18) Uani ? ? 1.00000 ? ?
C3 .7659(3) .4051(2) .70213(13) .0219(18) Uani ? ? 1.00000 ? ?
C4 .6872(3) .5175(2) .73677(13) .0212(17) Uani ? ? 1.00000 ? ?
C41 .5425(3) .5752(3) .71901(14) .0243(19) Uani ? ? 1.00000 ? ?
C42 .4907(3) .6934(3) .67874(15) .032(2) Uani ? ? 1.00000 ? ?
C43 .3552(3) .7497(3) .66441(17) .046(3) Uani ? ? 1.00000 ? ?
C44 .2711(3) .6897(4) .6900(2) .051(3) Uani ? ? 1.00000 ? ?
C45 .3216(3) .5729(4) .7296(2) .047(3) Uani ? ? 1.00000 ? ?
C46 .4567(3) .5149(3) .74401(17) .037(2) Uani ? ? 1.00000 ? ?
C5 .7434(3) .5640(3) .78167(13) .0233(18) Uani ? ? 1.00000 ? ?
C51 .6825(3) .6691(2) .82281(13) .0231(18) Uani ? ? 1.00000 ? ?
C52 .5493(3) .7155(3) .83969(15) .030(2) Uani ? ? 1.00000 ? ?
C53 .5010(3) .8145(3) .87891(15) .033(2) Uani ? ? 1.00000 ? ?
C54 .5836(3) .8694(3) .90229(15) .034(2) Uani ? ? 1.00000 ? ?
C55 .7154(3) .8250(3) .88624(17) .037(3) Uani ? ? 1.00000 ? ?
C56 .7647(3) .7252(3) .84776(14) .028(2) Uani ? ? 1.00000 ? ?
O0 .7790(2) .18591(18) .65402(10) .0280(14) Uani ? ? 1.00000 ? ?
C101 .7093(4) .5123(3) 1.0114(2) .048(3) Uani ? ? 1.00000 ? ?
C102 .8379(4) .4681(3) .99078(17) .044(3) Uani ? ? 1.00000 ? ?
C103 .9295(3) .3612(4) 1.02582(18) .044(3) Uani ? ? 1.00000 ? ?
C104 .8939(3) .2966(3) 1.08185(17) .040(3) Uani ? ? 1.00000 ? ?
C105 .7653(4) .3404(4) 1.10282(19) .050(3) Uani ? ? 1.00000 ? ?
C106 .6725(4) .4485(4) 1.0675(2) .053(3) Uani ? ? 1.00000 ? ?
C201 .6605(6) .0260(5) .5478(2) .067(4) Uani ? ? 1.00000 ? ?
C202 .7328(4) -.0653(4) .5960(3) .058(4) Uani ? ? 1.00000 ? ?
C203 .6857(6) -.0839(5) .6569(2) .070(5) Uani ? ? 1.00000 ? ?
C204 .5667(8) -.0102(7) .6732(3) .098(7) Uani ? ? 1.00000 ? ?
C205 .4870(6) .0858(7) .6270(6) .126(8) Uani ? ? 1.00000 ? ?
C206 .5362(7) .1032(5) .5612(4) .098(6) Uani ? ? 1.00000 ? ?
H112 1.04134 .34398 .83099 .02800 Uiso ? ? 1.00000 ? ?
H113 1.22313 .27941 .90518 .06400 Uiso ? ? 1.00000 ? ?
H114 1.28428 .07934 .96978 .04900 Uiso ? ? 1.00000 ? ?
H115 1.16393 -.05230 .96557 .03900 Uiso ? ? 1.00000 ? ?
H116 .98783 .01557 .88862 .01700 Uiso ? ? 1.00000 ? ?
H122 .67935 .15551 .76040 .02400 Uiso ? ? 1.00000 ? ?
H123 .48744 .15361 .81426 .03600 Uiso ? ? 1.00000 ? ?
H124 .44829 .21289 .92273 .02600 Uiso ? ? 1.00000 ? ?
H125 .60088 .27990 .97632 .04500 Uiso ? ? 1.00000 ? ?
H126 .79218 .27207 .92415 .03200 Uiso ? ? 1.00000 ? ?
H42 .55280 .73320 .66169 .03900 Uiso ? ? 1.00000 ? ?
H43 .32109 .82463 .64128 .05600 Uiso ? ? 1.00000 ? ?
H44 .18109 .72565 .67713 .05400 Uiso ? ? 1.00000 ? ?
H45 .26915 .53292 .74938 .06700 Uiso ? ? 1.00000 ? ?
H46 .49186 .43666 .77110 .04400 Uiso ? ? 1.00000 ? ?
H5 .83204 .52983 .78674 .03000 Uiso ? ? 1.00000 ? ?
H52 .49326 .68035 .82401 .03400 Uiso ? ? 1.00000 ? ?
H53 .41866 .84550 .89285 .05600 Uiso ? ? 1.00000 ? ?
H54 .54473 .93705 .92933 .03100 Uiso ? ? 1.00000 ? ?
H55 .77689 .86096 .90036 .04800 Uiso ? ? 1.00000 ? ?
H56 .85350 .70066 .83788 .02300 Uiso ? ? 1.00000 ? ?
H0 .74128 .13713 .63598 .00100 Uiso ? ? 1.00000 ? ?
H101 .65008 .58724 .98977 .05400 Uiso ? ? 1.00000 ? ?
H102 .86516 .50544 .95164 .05100 Uiso ? ? 1.00000 ? ?
H103 1.01205 .32830 1.01407 .04500 Uiso ? ? 1.00000 ? ?
H104 .95737 .22737 1.10476 .05100 Uiso ? ? 1.00000 ? ?
H105 .74610 .29715 1.13597 .04100 Uiso ? ? 1.00000 ? ?
H106 .58736 .47535 1.08455 .07300 Uiso ? ? 1.00000 ? ?
H201 .69615 .03683 .50405 .11000 Uiso ? ? 1.00000 ? ?
H202 .82002 -.11795 .58624 .09300 Uiso ? ? 1.00000 ? ?
H203 .73949 -.15274 .68953 .10400 Uiso ? ? 1.00000 ? ?
H204 .53806 -.02601 .71826 .11600 Uiso ? ? 1.00000 ? ?
H205 .40303 .13894 .63978 .14700 Uiso ? ? 1.00000 ? ?
H206 .48308 .16702 .52676 .13800 Uiso ? ? 1.00000 ? ?

loop_
_atom_site_aniso_label
_atom_site_aniso_U_11
_atom_site_aniso_U_22
_atom_site_aniso_U_33
_atom_site_aniso_U_12
_atom_site_aniso_U_13
_atom_site_aniso_U_23
Ru1 .02701(11) .01968(11) .01843(10) -.00527(9) .00023(8) -.00143(8)
Ru2 .02978(12) .02301(11) .01903(11) -.00834(9) .00515(8) -.00001(8)
Ru3 .03701(13) .02522(12) .01664(11) -.00470(10) -.00582(9) -.00056(8)
C11 .0423(18) .0295(15) .0271(15) -.0055(13) .0019(13) -.0046(12)
O11 .0743(19) .0526(16) .0315(13) -.0053(14) .0144(12) -.0134(12)
C12 .0324(16) .0258(14) .0259(14) -.0078(12) .0060(12) -.0048(11)
O12 .0271(11) .0427(13) .0414(13) -.0054(10) .0006(9) -.0054(10)
C13 .0292(15) .0319(16) .0315(15) -.0096(13) -.0005(12) -.0051(12)
O13 .0514(15) .0288(12) .0601(16) -.0173(11) -.0011(12) .0074(11)
C21 .053(2) .0390(18) .0293(16) -.0174(16) .0124(14) -.0047(13)
O21 .084(2) .075(2) .0288(13) -.0331(17) .0248(13) -.0115(13)
C22 .0390(17) .0317(16) .0288(15) -.0122(13) .0059(13) .0009(12)
O22 .0624(17) .0289(13) .0557(16) -.0193(12) .0038(13) .0010(11)
C23 .0324(16) .0297(15) .0345(16) -.0113(13) .0092(13) -.0013(12)
O23 .0322(13) .0537(16) .0601(16) -.0190(12) .0023(11) -.0027(13)
C31 .061(2) .0407(19) .0214(15) -.0060(17) -.0109(15) -.0034(13)
O31 .092(2) .078(2) .0280(13) -.0097(17) -.0047(14) -.0197(14)
C32 .051(2) .0348(17) .0213(14) -.0076(15) -.0033(13) .0012(12)
O32 .0777(19) .0319(13) .0409(14) -.0139(13) .0020(13) .0073(11)
C33 .045(2) .0302(16) .0325(16) -.0023(14) -.0140(14) -.0056(13)
O33 .0419(15) .0622(17) .0593(17) -.0059(13) -.0179(12) -.0205(14)
C1 .0220(12) .0198(12) .0179(12) -.0063(10) -.0019(10) -.0010(9)
C111 .0199(12) .0315(14) .0156(11) -.0056(11) .0008(9) -.0028(10)
C112 .0235(13) .0362(16) .0268(14) -.0099(12) .0021(11) -.0087(12)
C113 .0252(15) .060(2) .0392(18) -.0139(15) -.0010(13) -.0197(16)
C114 .0245(15) .068(2) .0285(16) -.0018(16) -.0068(12) -.0113(16)
C115 .0306(16) .0461(19) .0249(15) .0046(14) -.0030(12) .0035(13)
C116 .0262(14) .0348(16) .0235(14) -.0065(12) -.0010(11) .0032(12)
C121 .0213(12) .0191(12) .0222(13) -.0053(10) -.0016(10) .0038(10)
C122 .0283(14) .0300(15) .0280(14) -.0125(12) -.0046(11) -.0007(11)
C123 .0260(15) .0333(16) .0464(18) -.0155(13) -.0043(13) .0002(14)
C124 .0226(14) .0342(16) .0422(18) -.0088(12) .0063(12) .0041(13)
C125 .0296(15) .0409(17) .0296(15) -.0089(13) .0054(12) -.0017(13)
C126 .0262(14) .0345(16) .0257(14) -.0111(12) -.0002(11) -.0023(12)
C2 .0230(13) .0213(12) .0185(12) -.0083(10) .0015(10) -.0034(10)
C3 .0258(13) .0210(12) .0185(12) -.0082(10) .0003(10) -.0009(10)
C4 .0234(13) .0193(12) .0187(12) -.0062(10) -.0000(10) .0013(9)
C41 .0241(13) .0224(13) .0262(13) -.0070(11) -.0024(10) -.0062(11)
C42 .0331(16) .0291(15) .0286(15) -.0039(12) -.0035(12) -.0046(12)
C43 .0403(19) .043(2) .0360(18) .0062(16) -.0117(15) -.0057(15)
C44 .0268(16) .071(3) .049(2) -.0015(17) -.0091(15) -.028(2)
C45 .0313(17) .060(2) .061(2) -.0238(17) .0066(16) -.026(2)
C46 .0324(16) .0347(17) .048(2) -.0154(14) .0032(14) -.0128(14)
C5 .0231(13) .0229(13) .0213(12) -.0061(11) -.0003(10) -.0008(10)
C51 .0277(14) .0219(13) .0185(12) -.0084(11) .0003(10) .0001(10)
C52 .0283(14) .0362(16) .0264(14) -.0106(12) .0018(11) -.0081(12)
C53 .0296(15) .0370(16) .0240(14) -.0033(13) .0020(11) -.0048(12)
C54 .0469(18) .0255(15) .0261(14) -.0081(13) .0050(13) -.0074(12)
C55 .048(2) .0350(17) .0381(17) -.0229(15) .0023(14) -.0106(14)
C56 .0302(15) .0280(14) .0273(14) -.0116(12) .0015(11) -.0051(11)
O0 .0357(11) .0228(10) .0250(10) -.0095(8) -.0074(8) -.0030(8)
C101 .050(2) .0350(18) .048(2) -.0058(16) -.0066(17) .0033(15)
C102 .055(2) .045(2) .0303(17) -.0181(17) .0005(15) .0065(14)
C103 .0350(17) .051(2) .043(2) -.0122(16) .0054(15) -.0029(16)
C104 .0415(18) .0351(17) .0377(18) -.0095(14) -.0061(14) .0045(14)
C105 .052(2) .052(2) .043(2) -.0201(18) .0086(17) .0106(17)
C106 .038(2) .054(2) .056(2) -.0074(17) .0085(17) .0018(19)
C201 .107(4) .062(3) .038(2) -.037(3) .008(2) -.010(2)
C202 .050(2) .041(2) .083(3) -.0165(18) -.001(2) -.011(2)
C203 .102(4) .069(3) .057(3) -.056(3) -.024(3) .008(2)
C204 .161(7) .099(4) .089(4) -.098(5) .074(4) -.065(4)
C205 .061(3) .085(4) .260(11) -.032(3) .068(5) -.109(6)
C206 .094(4) .043(3) .133(5) .003(3) -.066(4) -.000(3)

loop_
_atom_type_symbol
_atom_type_description
_atom_type_oxidation_number
_atom_type_number_in_cell
_atom_type_scat_dispersion_real
_atom_type_scat_dispersion_imag
_atom_type_scat_source
C ? 0 100 .002 .002 'Int Tables Vol IV Tables 2.2B and 2.3.1'
H ? 0 68 0 0 'Int Tables Vol IV Tables 2.2B and 2.3.1'
O ? 0 20 .008 .006 'Int Tables Vol IV Tables 2.2B and 2.3.1'
Ru ? 0 6 -1.42 .836 'Int Tables Vol IV Tables 2.2B and 2.3.1'

loop_
_diffrn_attenuator_code
_diffrn_attenuator_scale
? ?

loop_
_geom_angle_atom_site_label_1
_geom_angle_atom_site_label_2
_geom_angle_atom_site_label_3
_geom_angle_site_symmetry_1
_geom_angle_site_symmetry_2
_geom_angle_site_symmetry_3
_geom_angle
_geom_angle_publ_flag
Ru2 Ru1 Ru3 . . . 51.456(9) ?
Ru2 Ru1 C11 . . . 87.97(10) ?
Ru2 Ru1 C12 . . . 91.07(10) ?
Ru2 Ru1 C13 . . . 172.76(9) ?
Ru2 Ru1 C1 . . . 78.64(7) ?
Ru2 Ru1 C2 . . . 47.21(7) ?
Ru2 Ru1 O0 . . . 86.17(6) ?
Ru3 Ru1 C11 . . . 85.03(8) ?
Ru3 Ru1 C12 . . . 142.16(10) ?
Ru3 Ru1 C13 . . . 128.03(9) ?
Ru3 Ru1 C1 . . . 87.84(5) ?
Ru3 Ru1 C2 . . . 58.14(6) ?
Ru3 Ru1 O0 . . . 34.83(6) ?
C11 Ru1 C12 . . . 89.04(13) ?
C11 Ru1 C13 . . . 99.23(14) ?
C11 Ru1 C1 . . . 166.51(13) ?
C11 Ru1 C2 . . . 133.12(11) ?
C11 Ru1 O0 . . . 88.27(11) ?
C12 Ru1 C13 . . . 89.81(13) ?
C12 Ru1 C1 . . . 89.58(11) ?
C12 Ru1 C2 . . . 102.57(12) ?
C12 Ru1 O0 . . . 176.21(11) ?
C13 Ru1 C1 . . . 94.18(11) ?
C13 Ru1 C2 . . . 125.64(11) ?
C13 Ru1 O0 . . . 93.26(11) ?
C1 Ru1 C2 . . . 34.68(8) ?
C1 Ru1 O0 . . . 92.40(8) ?
C2 Ru1 O0 . . . 77.41(9) ?
Ru1 Ru2 Ru3 . . . 76.056(10) ?
Ru1 Ru2 C21 . . . 99.19(12) ?
Ru1 Ru2 C22 . . . 166.55(9) ?
Ru1 Ru2 C23 . . . 92.27(10) ?
Ru1 Ru2 C2 . . . 51.68(7) ?
Ru1 Ru2 C3 . . . 76.84(7) ?
Ru3 Ru2 C21 . . . 80.46(12) ?
Ru3 Ru2 C22 . . . 103.44(10) ?
Ru3 Ru2 C23 . . . 167.56(10) ?
Ru3 Ru2 C2 . . . 73.26(7) ?
Ru3 Ru2 C3 . . . 47.10(7) ?
C21 Ru2 C22 . . . 93.93(15) ?
C21 Ru2 C23 . . . 97.48(14) ?
C21 Ru2 C2 . . . 144.39(16) ?
C21 Ru2 C3 . . . 127.18(13) ?
C22 Ru2 C23 . . . 88.92(14) ?
C22 Ru2 C2 . . . 115.05(12) ?
C22 Ru2 C3 . . . 92.89(12) ?
C23 Ru2 C2 . . . 103.02(12) ?
C23 Ru2 C3 . . . 134.98(11) ?
C2 Ru2 C3 . . . 37.25(8) ?
Ru1 Ru3 Ru2 . . . 52.488(9) ?
Ru1 Ru3 C31 . . . 97.75(9) ?
Ru1 Ru3 C32 . . . 141.07(12) ?
Ru1 Ru3 C33 . . . 124.12(9) ?
Ru1 Ru3 C3 . . . 65.15(6) ?
Ru1 Ru3 O0 . . . 34.31(6) ?
Ru2 Ru3 C31 . . . 105.95(12) ?
Ru2 Ru3 C32 . . . 88.59(12) ?
Ru2 Ru3 C33 . . . 157.50(10) ?
Ru2 Ru3 C3 . . . 53.37(8) ?
Ru2 Ru3 O0 . . . 86.68(6) ?
C31 Ru3 C32 . . . 92.72(14) ?
C31 Ru3 C33 . . . 96.53(16) ?
C31 Ru3 C3 . . . 158.25(13) ?
C31 Ru3 O0 . . . 91.54(12) ?
C32 Ru3 C33 . . . 91.43(15) ?
C32 Ru3 C3 . . . 93.28(12) ?
C32 Ru3 O0 . . . 174.35(12) ?
C33 Ru3 C3 . . . 104.19(12) ?
C33 Ru3 O0 . . . 91.76(11) ?
C3 Ru3 O0 . . . 81.42(9) ?
Ru1 C11 O11 . . . 177.0(4) ?
Ru1 C12 O12 . . . 175.4(3) ?
Ru1 C13 O13 . . . 174.7(3) ?
Ru2 C21 O21 . . . 177.0(3) ?
Ru2 C22 O22 . . . 176.1(3) ?
Ru2 C23 O23 . . . 175.5(3) ?
Ru3 C31 O31 . . . 174.5(3) ?
Ru3 C32 O32 . . . 179.1(3) ?
Ru3 C33 O33 . . . 175.7(3) ?
Ru1 C1 C111 . . . 104.90(15) ?
Ru1 C1 C121 . . . 121.3(2) ?
Ru1 C1 C2 . . . 66.20(14) ?
C111 C1 C121 . . . 113.9(2) ?
C111 C1 C2 . . . 122.2(3) ?
C121 C1 C2 . . . 118.7(2) ?
C1 C111 C112 . . . 121.9(2) ?
C1 C111 C116 . . . 119.5(3) ?
C112 C111 C116 . . . 118.6(3) ?
C111 C112 C113 . . . 120.5(3) ?
C111 C112 H112 . . . 120.5 ?
C113 C112 H112 . . . 119.0 ?
C112 C113 C114 . . . 119.7(4) ?
C112 C113 H113 . . . 118.8 ?
C114 C113 H113 . . . 121.5 ?
C113 C114 C115 . . . 120.8(3) ?
C113 C114 H114 . . . 120.2 ?
C115 C114 H114 . . . 118.9 ?
C114 C115 C116 . . . 119.5(3) ?
C114 C115 H115 . . . 121.7 ?
C116 C115 H115 . . . 118.8 ?
C111 C116 C115 . . . 120.8(3) ?
C111 C116 H116 . . . 118.6 ?
C115 C116 H116 . . . 120.5 ?
C1 C121 C122 . . . 123.4(2) ?
C1 C121 C126 . . . 118.1(3) ?
C122 C121 C126 . . . 118.5(3) ?
C121 C122 C123 . . . 120.3(3) ?
C121 C122 H122 . . . 119.7 ?
C123 C122 H122 . . . 119.9 ?
C122 C123 C124 . . . 120.7(3) ?
C122 C123 H123 . . . 121.5 ?
C124 C123 H123 . . . 117.8 ?
C123 C124 C125 . . . 119.5(3) ?
C123 C124 H124 . . . 121.6 ?
C125 C124 H124 . . . 118.9 ?
C124 C125 C126 . . . 120.5(3) ?
C124 C125 H125 . . . 123.9 ?
C126 C125 H125 . . . 115.3 ?
C121 C126 C125 . . . 120.5(3) ?
C121 C126 H126 . . . 120.5 ?
C125 C126 H126 . . . 119.0 ?
Ru1 C2 Ru2 . . . 81.11(8) ?
Ru1 C2 C1 . . . 79.11(15) ?
Ru1 C2 C3 . . . 120.7(2) ?
Ru2 C2 C1 . . . 144.22(18) ?
Ru2 C2 C3 . . . 78.14(16) ?
C1 C2 C3 . . . 137.6(3) ?
Ru2 C3 Ru3 . . . 79.54(9) ?
Ru2 C3 C2 . . . 64.61(15) ?
Ru2 C3 C4 . . . 126.9(2) ?
Ru3 C3 C2 . . . 115.52(18) ?
Ru3 C3 C4 . . . 127.09(16) ?
C2 C3 C4 . . . 117.3(2) ?
C3 C4 C41 . . . 116.5(3) ?
C3 C4 C5 . . . 121.9(2) ?
C41 C4 C5 . . . 121.6(2) ?
C4 C41 C42 . . . 120.1(3) ?
C4 C41 C46 . . . 121.1(2) ?
C42 C41 C46 . . . 118.8(3) ?
C41 C42 C43 . . . 120.3(3) ?
C41 C42 H42 . . . 117.1 ?
C43 C42 H42 . . . 122.6 ?
C42 C43 C44 . . . 120.5(3) ?
C42 C43 H43 . . . 121.4 ?
C44 C43 H43 . . . 118.1 ?
C43 C44 C45 . . . 119.6(3) ?
C43 C44 H44 . . . 119.5 ?
C45 C44 H44 . . . 120.7 ?
C44 C45 C46 . . . 120.7(4) ?
C44 C45 H45 . . . 122.1 ?
C46 C45 H45 . . . 117.2 ?
C41 C46 C45 . . . 120.3(3) ?
C41 C46 H46 . . . 118.2 ?
C45 C46 H46 . . . 121.5 ?
C4 C5 C51 . . . 129.9(2) ?
C4 C5 H5 . . . 116.8 ?
C51 C5 H5 . . . 113.2 ?
C5 C51 C52 . . . 125.1(3) ?
C5 C51 C56 . . . 117.5(2) ?
C52 C51 C56 . . . 117.3(3) ?
C51 C52 C53 . . . 121.1(3) ?
C51 C52 H52 . . . 119.1 ?
C53 C52 H52 . . . 119.9 ?
C52 C53 C54 . . . 120.6(3) ?
C52 C53 H53 . . . 125.2 ?
C54 C53 H53 . . . 114.2 ?
C53 C54 C55 . . . 119.3(3) ?
C53 C54 H54 . . . 116.8 ?
C55 C54 H54 . . . 123.9 ?
C54 C55 C56 . . . 120.4(4) ?
C54 C55 H55 . . . 122.8 ?
C56 C55 H55 . . . 116.8 ?
C51 C56 C55 . . . 121.3(3) ?
C51 C56 H56 . . . 122.1 ?
C55 C56 H56 . . . 116.5 ?
Ru1 O0 Ru3 . . . 110.86(11) ?
Ru1 O0 H0 . . . 124.84 ?
Ru3 O0 H0 . . . 116.82 ?
C102 C101 C106 . . . 119.8(3) ?
C102 C101 H101 . . . 120.0 ?
C106 C101 H101 . . . 120.1 ?
C101 C102 C103 . . . 120.4(3) ?
C101 C102 H102 . . . 122.2 ?
C103 C102 H102 . . . 117.3 ?
C102 C103 C104 . . . 120.4(3) ?
C102 C103 H103 . . . 123.8 ?
C104 C103 H103 . . . 115.8 ?
C103 C104 C105 . . . 119.5(3) ?
C103 C104 H104 . . . 118.3 ?
C105 C104 H104 . . . 122.2 ?
C104 C105 C106 . . . 120.3(4) ?
C104 C105 H105 . . . 117.1 ?
C106 C105 H105 . . . 122.6 ?
C101 C106 C105 . . . 119.7(3) ?
C101 C106 H106 . . . 123.5 ?
C105 C106 H106 . . . 116.8 ?
C202 C201 C206 . . . 120.1(5) ?
C202 C201 H201 . . . 119.6 ?
C206 C201 H201 . . . 120.2 ?
C201 C202 C203 . . . 121.2(4) ?
C201 C202 H202 . . . 119.4 ?
C203 C202 H202 . . . 119.4 ?
C202 C203 C204 . . . 121.3(5) ?
C202 C203 H203 . . . 118.6 ?
C204 C203 H203 . . . 120.0 ?
C203 C204 C205 . . . 121.1(7) ?
C203 C204 H204 . . . 118.2 ?
C205 C204 H204 . . . 120.7 ?
C204 C205 C206 . . . 117.5(6) ?
C204 C205 H205 . . . 120.1 ?
C206 C205 H205 . . . 122.4 ?
C201 C206 C205 . . . 118.8(5) ?
C201 C206 H206 . . . 120.7 ?
C205 C206 H206 . . . 120.5 ?

loop_
_geom_bond_atom_site_label_1
_geom_bond_atom_site_label_2
_geom_bond_site_symmetry_1
_geom_bond_site_symmetry_2
_geom_bond_distance
_geom_bond_publ_flag
Ru1 Ru2 . . 2.8262(4) ?
Ru1 Ru3 . . 3.4579(3) ?
Ru1 C11 . . 1.910(3) ?
Ru1 C12 . . 1.895(3) ?
Ru1 C13 . . 1.942(3) ?
Ru1 C1 . . 2.409(3) ?
Ru1 C2 . . 2.244(3) ?
Ru1 O0 . . 2.086(2) ?
Ru2 Ru3 . . 2.7867(4) ?
Ru2 C21 . . 1.919(3) ?
Ru2 C22 . . 1.907(3) ?
Ru2 C23 . . 1.932(3) ?
Ru2 C2 . . 2.099(3) ?
Ru2 C3 . . 2.274(3) ?
Ru3 C31 . . 1.957(3) ?
Ru3 C32 . . 1.866(3) ?
Ru3 C33 . . 1.922(4) ?
Ru3 C3 . . 2.076(3) ?
Ru3 O0 . . 2.1134(19) ?
C11 O11 . . 1.135(4) ?
C12 O12 . . 1.136(4) ?
C13 O13 . . 1.127(4) ?
C21 O21 . . 1.140(4) ?
C22 O22 . . 1.136(4) ?
C23 O23 . . 1.132(4) ?
C31 O31 . . 1.139(4) ?
C32 O32 . . 1.140(4) ?
C33 O33 . . 1.139(5) ?
C1 C111 . . 1.505(4) ?
C1 C121 . . 1.508(4) ?
C1 C2 . . 1.396(3) ?
C111 C112 . . 1.391(5) ?
C111 C116 . . 1.398(4) ?
C112 C113 . . 1.398(4) ?
C112 H112 . . .938 ?
C113 C114 . . 1.371(5) ?
C113 H113 . . .956 ?
C114 C115 . . 1.384(6) ?
C114 H114 . . .901 ?
C115 C116 . . 1.387(4) ?
C115 H115 . . .948 ?
C116 H116 . . .896 ?
C121 C122 . . 1.394(5) ?
C121 C126 . . 1.395(4) ?
C122 C123 . . 1.386(5) ?
C122 H122 . . .896 ?
C123 C124 . . 1.384(5) ?
C123 H123 . . .937 ?
C124 C125 . . 1.373(5) ?
C124 H124 . . .939 ?
C125 C126 . . 1.393(5) ?
C125 H125 . . .974 ?
C126 H126 . . .956 ?
C2 C3 . . 1.406(3) ?
C3 C4 . . 1.499(4) ?
C4 C41 . . 1.494(4) ?
C4 C5 . . 1.345(4) ?
C41 C42 . . 1.392(4) ?
C41 C46 . . 1.388(5) ?
C42 C43 . . 1.392(4) ?
C42 H42 . . .970 ?
C43 C44 . . 1.374(6) ?
C43 H43 . . .863 ?
C44 C45 . . 1.374(5) ?
C44 H44 . . .937 ?
C45 C46 . . 1.390(4) ?
C45 H45 . . .901 ?
C46 H46 . . .927 ?
C5 C51 . . 1.478(4) ?
C5 H5 . . .900 ?
C51 C52 . . 1.398(4) ?
C51 C56 . . 1.396(5) ?
C52 C53 . . 1.387(4) ?
C52 H52 . . .915 ?
C53 C54 . . 1.376(5) ?
C53 H53 . . .887 ?
C54 C55 . . 1.379(5) ?
C54 H54 . . .958 ?
C55 C56 . . 1.385(4) ?
C55 H55 . . .959 ?
C56 H56 . . .925 ?
O0 H0 . . .906 ?
C101 C102 . . 1.375(5) ?
C101 C106 . . 1.374(6) ?
C101 H101 . . .916 ?
C102 C103 . . 1.368(4) ?
C102 H102 . . .926 ?
C103 C104 . . 1.372(5) ?
C103 H103 . . .877 ?
C104 C105 . . 1.377(5) ?
C104 H104 . . .907 ?
C105 C106 . . 1.384(5) ?
C105 H105 . . .834 ?
C106 H106 . . .933 ?
C201 C202 . . 1.333(6) ?
C201 C206 . . 1.360(8) ?
C201 H201 . . .950 ?
C202 C203 . . 1.318(7) ?
C202 H202 . . .951 ?
C203 C204 . . 1.321(9) ?
C203 H203 . . .959 ?
C204 C205 . . 1.362(10) ?
C204 H204 . . .952 ?
C205 C206 . . 1.411(13) ?
C205 H205 . . .945 ?
C206 H206 . . .950 ?
